data_2012231
loop_
_publ_author_name
'Ohgo, Yoshiki'
'Neya, Saburo'
'Ikeue, Takahisa'
'Funasaki, Noriaki'
'Nakamura, Mikio'

_publ_section_title
;Chloro(3,6,13,16-tetraethyl-2,7,12,17-tetramethylporphycenato-\k^4^<i>N</i>)iron(III)
 chloroform solvate
;
_journal_issue 9
_journal_name_full 'Acta Crystallographica Section C'
_journal_page_first 1046
_journal_page_last 1047
_journal_paper_doi 10.1107/S0108270101009842
_journal_volume 57
_journal_year 2001
_chemical_formula_iupac '[Fe (C33 H37 N4) Cl], C H Cl3'
_chemical_formula_moiety 'C32 H36 Fe Cl N4, C H Cl3'
_chemical_formula_sum 'C33 H37 Cl4 Fe N4'
_chemical_formula_weight 687.32
_chemical_name_common Porphycene
_chemical_name_systematic
;
Chloro[(3,6,13,16-tetraethyl-2,7,12,17-tetramethylporphycenato)iron(III)]
chloroform solvate
;
_space_group_IT_number 14
_symmetry_cell_setting monoclinic
_symmetry_space_group_name_Hall '-P 2yn'
_symmetry_space_group_name_H-M 'P 1 21/n 1'
_audit_creation_method SHELXL-97
_cell_angle_alpha 90.00
_cell_angle_beta 100.350(10)
_cell_angle_gamma 90.00
_cell_formula_units_Z 4
_cell_length_a 14.7220(10)
_cell_length_b 10.2250(10)
_cell_length_c 22.319(2)
_cell_measurement_reflns_used 20513
_cell_measurement_temperature 298
_cell_measurement_theta_max 27.45
_cell_measurement_theta_min .9
_cell_volume 3305.1(5)
_computing_cell_refinement
;
MSC/AFC Diffractometer Control Software
;
_computing_data_collection
;
MSC/AFC Diffractometer Control Software
(Molecular Structure Corporation, 1992a)
;
_computing_data_reduction
;
MSC/AFC Diffractometer Control Software. Data Reduction:
TEXSAN (Molecular Structure Corporation, 1992b)
;
_computing_molecular_graphics 'SV (Nemoto & Ohashi, 1993)'
_computing_publication_material SHELXL97
_computing_structure_refinement 'SHELXL97 (Sheldrick, 1997)'
_computing_structure_solution 'SIR97 (Altomare et al., 1999)'
_diffrn_ambient_temperature 298
_diffrn_detector_area_resol_mean 10
_diffrn_measured_fraction_theta_full .937
_diffrn_measured_fraction_theta_max .937
_diffrn_measurement_device_type 'Rigaku R-AXIS RAPID Imaging Plate'
_diffrn_measurement_method \w
_diffrn_radiation_monochromator graphite
_diffrn_radiation_source 'rotating anode'
_diffrn_radiation_type MoK\a
_diffrn_radiation_wavelength .71069
_diffrn_reflns_av_R_equivalents .0488
_diffrn_reflns_av_sigmaI/netI .0372
_diffrn_reflns_limit_h_max 17
_diffrn_reflns_limit_h_min -19
_diffrn_reflns_limit_k_max 10
_diffrn_reflns_limit_k_min -13
_diffrn_reflns_limit_l_max 28
_diffrn_reflns_limit_l_min -27
_diffrn_reflns_number 19098
_diffrn_reflns_theta_full 27.48
_diffrn_reflns_theta_max 27.48
_diffrn_reflns_theta_min 1.82
_diffrn_standards_decay_% none
_exptl_absorpt_coefficient_mu .809
_exptl_absorpt_correction_T_max .851
_exptl_absorpt_correction_T_min .849
_exptl_absorpt_correction_type multi-scan
_exptl_absorpt_process_details
;
ABSCOR (Higashi, 1995)
;
_exptl_crystal_colour purple
_exptl_crystal_density_diffrn 1.381
_exptl_crystal_density_method 'not measured'
_exptl_crystal_description prismatic
_exptl_crystal_F_000 1428
_exptl_crystal_size_max .2
_exptl_crystal_size_mid .2
_exptl_crystal_size_min .2
_refine_diff_density_max .765
_refine_diff_density_min -.467
_refine_ls_extinction_coef .025(2)
_refine_ls_extinction_method SHELXL97
_refine_ls_goodness_of_fit_ref 1.084
_refine_ls_hydrogen_treatment constr
_refine_ls_matrix_type full
_refine_ls_number_parameters 415
_refine_ls_number_reflns 7514
_refine_ls_number_restraints 6
_refine_ls_restrained_S_all 1.099
_refine_ls_R_factor_all .1039
_refine_ls_R_factor_gt .0700
_refine_ls_shift/su_max <0.001
_refine_ls_shift/su_mean .000
_refine_ls_structure_factor_coef Fsqd
_refine_ls_weighting_details 'calc w = 1/[\s^2^(Fo^2^)+(0.1119P)^2^+1.7054P] where P = (Fo^2^+2Fc^2^)/3'
_refine_ls_weighting_scheme calc
_refine_ls_wR_factor_ref .2053
_reflns_number_gt 5436
_reflns_number_total 7514
_reflns_threshold_expression I>2\s(I)
_cod_data_source_file ta1328.cif
_cod_data_source_block I
_cod_depositor_comments
;
The following automatic conversions were performed:
'_symmetry_cell_setting' value 'Monoclinic' changed to 'monoclinic'
according to '/home/saulius/struct/CIF-dictionaries/cif_core.dic'
dictionary named 'cif_core.dic' version 2.4.1 from 2010-06-29.

Automatic conversion script
Id: cif_fix_enum 1527 2010-12-29 10:47:43Z saulius 

The following automatic conversions were performed:

'_symmetry_cell_setting' value 'Monoclinic' changed to 'monoclinic'
according to /home/saulius/struct/CIF-dictionaries/cif_core.dic
dictionary named 'cif_core.dic' version 2.4.1 from 2010-06-29.

Automatic conversion script
Id: cif_fix_values 1715 2011-07-08 13:25:40Z adriana 
;
_cod_original_cell_volume 3305.1(6)
_cod_original_sg_symbol_H-M 'P 21/n'
_cod_database_code 2012231
_cod_database_fobs_code 2012231

loop_
_symmetry_equiv_pos_as_xyz
'x, y, z'
'-x+1/2, y+1/2, -z+1/2'
'-x, -y, -z'
'x-1/2, -y-1/2, z-1/2'

loop_
_atom_site_label
_atom_site_fract_x
_atom_site_fract_y
_atom_site_fract_z
_atom_site_U_iso_or_equiv
_atom_site_adp_type
_atom_site_calc_flag
_atom_site_refinement_flags
_atom_site_occupancy
_atom_site_disorder_assembly
_atom_site_disorder_group
_atom_site_type_symbol
Fe1 .73807(3) .11207(4) .08403(2) .04654(19) Uani d . 1 . . Fe
Cl1 .71525(7) .20457(10) -.00802(4) .0645(3) Uani d . 1 . . Cl
N1 .7147(2) -.0831(3) .07205(13) .0526(7) Uani d . 1 . . N
N2 .8690(2) .0422(3) .09608(12) .0504(6) Uani d . 1 . . N
N3 .7739(2) .2654(3) .14085(12) .0513(6) Uani d . 1 . . N
N4 .6195(2) .1414(3) .11557(12) .0519(6) Uani d . 1 . . N
C1 .6384(3) -.1639(4) .05794(16) .0586(9) Uani d . 1 . . C
C2 .6696(4) -.2917(4) .04374(18) .0712(11) Uani d . 1 . . C
C3 .7638(3) -.2894(4) .05056(17) .0663(10) Uani d . 1 . . C
C4 .7922(3) -.1570(3) .06731(15) .0544(8) Uani d . 1 . . C
C5 .8761(3) -.0869(4) .07807(15) .0543(8) Uani d . 1 . . C
C6 .9713(3) -.1117(4) .07239(17) .0646(10) Uani d . 1 . . C
C7 1.0180(3) .0025(5) .08583(18) .0663(10) Uani d . 1 . . C
C8 .9549(2) .0978(4) .10120(16) .0568(8) Uani d . 1 . . C
C9 .9820(3) .2239(4) .12060(18) .0661(10) Uani d . 1 . . C
H9 1.0417 .2445 .1155 .079 Uiso calc R 1 . . H
C10 .9389(3) .3246(4) .14575(18) .0687(11) Uani d . 1 . . C
H10 .9771 .3965 .1563 .082 Uiso calc R 1 . . H
C11 .8509(3) .3418(4) .15865(16) .0582(9) Uani d . 1 . . C
C12 .8266(4) .4487(4) .19455(18) .0732(12) Uani d . 1 . . C
C13 .7355(4) .4381(4) .19787(17) .0686(11) Uani d . 1 . . C
C14 .7013(3) .3236(3) .16214(14) .0559(8) Uani d . 1 . . C
C15 .6159(3) .2591(4) .14555(15) .0541(8) Uani d . 1 . . C
C16 .5211(3) .2861(4) .15004(17) .0665(10) Uani d . 1 . . C
C17 .4686(3) .1852(5) .12207(18) .0680(11) Uani d . 1 . . C
C18 .5306(3) .0934(4) .10153(16) .0585(9) Uani d . 1 . . C
C19 .5013(3) -.0261(5) .07452(18) .0682(10) Uani d . 1 . . C
H19 .4374 -.0355 .0671 .082 Uiso calc R 1 . . H
C20 .5464(3) -.1332(4) .05652(18) .0663(10) Uani d . 1 . . C
H20 .5064 -.1993 .0397 .080 Uiso calc R 1 . . H
C21 .6063(5) -.4084(5) .0263(3) .0993(18) Uani d . 1 . . C
H21A .6398 -.4877 .0377 .149 Uiso calc R 1 . . H
H21B .5845 -.4080 -.0169 .149 Uiso calc R 1 . . H
H21C .5547 -.4031 .0471 .149 Uiso calc R 1 . . H
C22 .8211(5) -.4087(4) .0430(3) .0930(16) Uani d . 1 . . C
H22A .7953 -.4839 .0605 .112 Uiso calc R 1 . . H
H22B .8834 -.3957 .0651 .112 Uiso calc R 1 . . H
C23 .8241(6) -.4361(7) -.0237(3) .133(3) Uani d . 1 . . C
H23A .7624 -.4391 -.0465 .199 Uiso calc R 1 . . H
H23B .8540 -.5185 -.0271 .199 Uiso calc R 1 . . H
H23C .8580 -.3679 -.0395 .199 Uiso calc R 1 . . H
C24 1.0160(4) -.2360(5) .0559(2) .0873(14) Uani d . 1 . . C
H24A 1.0624 -.2147 .0316 .105 Uiso calc R 1 . . H
H24B .9698 -.2907 .0314 .105 Uiso calc R 1 . . H
C25 1.0609(5) -.3113(7) .1123(3) .129(3) Uani d . 1 . . C
H25A 1.1080 -.2582 .1360 .194 Uiso calc R 1 . . H
H25B 1.0881 -.3901 .1003 .194 Uiso calc R 1 . . H
H25C 1.0150 -.3329 .1363 .194 Uiso calc R 1 . . H
C26 1.1197(3) .0249(6) .0868(2) .0908(15) Uani d . 1 . . C
H26A 1.1511 .0336 .1282 .136 Uiso calc R 1 . . H
H26B 1.1278 .1034 .0648 .136 Uiso calc R 1 . . H
H26C 1.1448 -.0480 .0681 .136 Uiso calc R 1 . . H
C27 .8937(5) .5510(6) .2254(3) .112(2) Uani d . 1 . . C
H27A .8901 .6275 .2001 .169 Uiso calc R 1 . . H
H27B .9553 .5165 .2314 .169 Uiso calc R 1 . . H
H27C .8782 .5736 .2640 .169 Uiso calc R 1 . . H
C28 .6867(4) .5295(5) .2346(2) .0866(14) Uani d . 1 . . C
H28A .7271 .5481 .2730 .104 Uiso calc R 1 . . H
H28B .6320 .4863 .2436 .104 Uiso calc R 1 . . H
C29 .6583(6) .6575(5) .2022(3) .118(2) Uani d . 1 . . C
H29A .7122 .7017 .1938 .177 Uiso calc R 1 . . H
H29B .6279 .7117 .2276 .177 Uiso calc R 1 . . H
H29C .6170 .6400 .1646 .177 Uiso calc R 1 . . H
C30 .4815(4) .4020(5) .1795(2) .0885(15) Uani d . 1 . . C
H30A .4220 .4252 .1556 .106 Uiso calc R 1 . . H
H30B .5222 .4766 .1798 .106 Uiso calc R 1 . . H
C31 .4698(5) .3717(6) .2448(3) .116(2) Uani d . 1 . . C
H31A .4259 .3021 .2445 .174 Uiso calc R 1 . . H
H31B .4481 .4483 .2627 .174 Uiso calc R 1 . . H
H31C .5282 .3455 .2682 .174 Uiso calc R 1 . . H
C32 .3652(3) .1678(7) .1140(3) .0968(16) Uani d . 1 . . C
H32A .3370 .2496 .1212 .145 Uiso calc R 1 . . H
H32B .3512 .1037 .1424 .145 Uiso calc R 1 . . H
H32C .3417 .1391 .0732 .145 Uiso calc R 1 . . H
C33A .3602(5) .7589(7) .2314(3) .177(4) Uani d PD .50 A 1 C
H33A .3985 .7131 .2654 .213 Uiso calc PR .50 A 1 H
Cl2A .3139(6) .8792(13) .2666(5) .295(8) Uani d PD .50 A 1 Cl
Cl3A .2890(6) .6337(8) .1959(9) .332(8) Uani d PD .50 A 1 Cl
Cl4A .4327(5) .7879(9) .1864(3) .218(3) Uani d PD .50 A 1 Cl
C33B .3602(5) .7589(7) .2314(3) .177(4) Uani d PD .50 B 2 C
H33B .4230 .7352 .2509 .213 Uiso calc PR .50 B 2 H
Cl2B .3474(4) .7544(8) .1561(2) .184(2) Uani d PD .50 B 2 Cl
Cl3B .3412(15) .9224(9) .2352(8) .411(13) Uani d PD .50 B 2 Cl
Cl4B .2844(5) .6731(14) .2564(4) .262(7) Uani d PD .50 B 2 Cl

loop_
_atom_site_aniso_label
_atom_site_aniso_U_11
_atom_site_aniso_U_22
_atom_site_aniso_U_33
_atom_site_aniso_U_12
_atom_site_aniso_U_13
_atom_site_aniso_U_23
Fe1 .0526(3) .0418(3) .0457(3) -.00487(19) .01047(19) -.00421(18)
Cl1 .0722(6) .0712(6) .0494(5) -.0078(4) .0087(4) .0084(4)
N1 .0639(16) .0453(15) .0497(14) -.0067(12) .0131(13) -.0017(12)
N2 .0559(15) .0472(15) .0480(14) -.0014(12) .0090(12) .0006(12)
N3 .0647(16) .0452(14) .0435(13) -.0044(13) .0087(12) -.0036(11)
N4 .0575(15) .0559(16) .0438(13) -.0020(13) .0136(12) .0005(12)
C1 .079(2) .0483(18) .0484(17) -.0183(17) .0098(16) -.0009(15)
C2 .108(3) .049(2) .056(2) -.022(2) .011(2) -.0052(16)
C3 .103(3) .0417(18) .0538(19) -.0020(19) .014(2) -.0012(15)
C4 .075(2) .0439(17) .0453(16) .0022(16) .0130(15) -.0001(13)
C5 .065(2) .0530(19) .0456(16) .0059(16) .0116(15) -.0010(14)
C6 .072(2) .072(3) .0522(19) .017(2) .0188(17) .0035(17)
C7 .059(2) .085(3) .056(2) .009(2) .0133(17) .0027(19)
C8 .0558(19) .066(2) .0486(17) -.0027(16) .0099(15) .0019(16)
C9 .060(2) .077(3) .062(2) -.0169(19) .0125(17) -.0008(19)
C10 .079(3) .066(2) .060(2) -.030(2) .0083(19) -.0080(19)
C11 .079(2) .0482(18) .0477(17) -.0160(17) .0109(16) -.0025(15)
C12 .113(4) .052(2) .056(2) -.023(2) .018(2) -.0118(17)
C13 .111(3) .0493(19) .0480(18) -.004(2) .020(2) -.0072(16)
C14 .079(2) .0484(18) .0409(16) .0017(17) .0128(16) .0011(14)
C15 .069(2) .0538(19) .0411(15) .0095(16) .0142(14) .0058(14)
C16 .076(2) .076(3) .0527(19) .020(2) .0244(18) .0147(18)
C17 .063(2) .088(3) .054(2) .010(2) .0148(17) .017(2)
C18 .0575(19) .071(2) .0485(18) -.0021(17) .0134(15) .0106(16)
C19 .058(2) .088(3) .057(2) -.018(2) .0090(17) .007(2)
C20 .075(2) .067(2) .057(2) -.025(2) .0107(18) -.0022(17)
C21 .151(5) .060(3) .086(3) -.044(3) .017(3) -.014(2)
C22 .141(5) .047(2) .094(3) .011(3) .029(3) .000(2)
C23 .202(8) .089(4) .117(5) .029(5) .053(5) -.038(4)
C24 .107(4) .086(3) .078(3) .031(3) .040(3) -.003(2)
C25 .162(6) .122(5) .105(4) .086(5) .031(4) .012(4)
C26 .062(2) .126(4) .088(3) .007(3) .023(2) .001(3)
C27 .150(5) .091(4) .100(4) -.054(4) .034(4) -.052(3)
C28 .132(4) .075(3) .055(2) .004(3) .025(2) -.019(2)
C29 .198(7) .061(3) .101(4) .023(4) .043(4) -.020(3)
C30 .101(4) .086(3) .084(3) .038(3) .030(3) .010(3)
C31 .145(5) .116(5) .106(4) .037(4) .072(4) -.002(3)
C32 .060(2) .136(5) .097(4) .015(3) .024(2) .017(4)
C33A .137(7) .210(11) .178(9) .013(8) .012(7) .028(8)
Cl2A .176(6) .45(2) .257(10) .193(10) .036(6) -.051(11)
Cl3A .139(5) .179(7) .64(3) .016(5) -.027(11) .027(12)
Cl4A .174(5) .314(10) .176(5) -.047(6) .059(4) .059(6)
C33B .137(7) .210(11) .178(9) .013(8) .012(7) .028(8)
Cl2B .164(4) .279(8) .107(3) .009(5) .020(3) .044(4)
Cl3B .68(3) .181(8) .331(18) .144(13) -.030(16) .060(10)
Cl4B .143(5) .456(18) .199(7) -.004(7) .061(5) .168(10)

loop_
_atom_type_symbol
_atom_type_description
_atom_type_scat_dispersion_real
_atom_type_scat_dispersion_imag
_atom_type_scat_source
C C .0033 .0016 'International Tables Vol C Tables 4.2.6.8 and 6.1.1.4'
H H .0000 .0000 'International Tables Vol C Tables 4.2.6.8 and 6.1.1.4'
N N .0061 .0033 'International Tables Vol C Tables 4.2.6.8 and 6.1.1.4'
Cl Cl .1484 .1585 'International Tables Vol C Tables 4.2.6.8 and 6.1.1.4'
Fe Fe .3463 .8444 'International Tables Vol C Tables 4.2.6.8 and 6.1.1.4'

loop_
_geom_angle_atom_site_label_1
_geom_angle_atom_site_label_2
_geom_angle_atom_site_label_3
_geom_angle
_geom_angle_publ_flag
N4 Fe1 N3 79.10(12) yes
N4 Fe1 N2 150.13(11) yes
N3 Fe1 N2 93.16(12) yes
N4 Fe1 N1 93.15(12) yes
N3 Fe1 N1 149.33(12) yes
N2 Fe1 N1 78.83(12) yes
N4 Fe1 Cl1 105.15(9) ?
N3 Fe1 Cl1 103.16(8) ?
N2 Fe1 Cl1 104.71(8) ?
N1 Fe1 Cl1 107.50(9) ?
C1 N1 C4 107.6(3) ?
C1 N1 Fe1 136.7(3) ?
C4 N1 Fe1 114.9(2) ?
C8 N2 C5 107.6(3) ?
C8 N2 Fe1 134.8(2) ?
C5 N2 Fe1 114.5(2) ?
C11 N3 C14 107.7(3) ?
C11 N3 Fe1 136.8(3) ?
C14 N3 Fe1 114.7(2) ?
C18 N4 C15 107.6(3) ?
C18 N4 Fe1 135.4(2) ?
C15 N4 Fe1 114.1(2) ?
N1 C1 C20 128.3(4) ?
N1 C1 C2 108.4(4) ?
C20 C1 C2 123.4(4) ?
C3 C2 C1 108.5(3) ?
C3 C2 C21 127.2(5) ?
C1 C2 C21 124.3(5) ?
C2 C3 C4 106.6(4) ?
C2 C3 C22 123.3(4) ?
C4 C3 C22 130.1(5) ?
N1 C4 C5 114.7(3) ?
N1 C4 C3 109.0(3) ?
C5 C4 C3 136.3(4) ?
N2 C5 C4 115.0(3) ?
N2 C5 C6 108.3(3) ?
C4 C5 C6 136.5(3) ?
C7 C6 C5 106.8(3) ?
C7 C6 C24 123.5(4) ?
C5 C6 C24 129.8(4) ?
C6 C7 C8 108.3(3) ?
C6 C7 C26 126.4(4) ?
C8 C7 C26 125.3(4) ?
N2 C8 C9 128.1(4) ?
N2 C8 C7 109.0(3) ?
C9 C8 C7 122.8(4) ?
C10 C9 C8 133.5(4) ?
C10 C9 H9 113.2 ?
C8 C9 H9 113.2 ?
C9 C10 C11 133.9(4) ?
C9 C10 H10 113.1 ?
C11 C10 H10 113.1 ?
N3 C11 C10 128.3(3) ?
N3 C11 C12 108.6(4) ?
C10 C11 C12 123.1(4) ?
C13 C12 C11 108.4(3) ?
C13 C12 C27 126.8(4) ?
C11 C12 C27 124.7(5) ?
C12 C13 C14 106.4(4) ?
C12 C13 C28 123.4(4) ?
C14 C13 C28 130.1(5) ?
N3 C14 C15 114.6(3) ?
N3 C14 C13 108.8(3) ?
C15 C14 C13 136.6(4) ?
N4 C15 C14 115.2(3) ?
N4 C15 C16 108.7(3) ?
C14 C15 C16 136.0(4) ?
C17 C16 C15 107.3(4) ?
C17 C16 C30 123.7(4) ?
C15 C16 C30 129.0(4) ?
C16 C17 C18 107.3(4) ?
C16 C17 C32 128.1(4) ?
C18 C17 C32 124.6(5) ?
N4 C18 C19 128.1(4) ?
N4 C18 C17 109.0(4) ?
C19 C18 C17 122.9(4) ?
C20 C19 C18 133.9(4) ?
C20 C19 H19 113.0 ?
C18 C19 H19 113.0 ?
C19 C20 C1 134.0(4) ?
C19 C20 H20 113.0 ?
C1 C20 H20 113.0 ?
C2 C21 H21A 109.5 ?
C2 C21 H21B 109.5 ?
H21A C21 H21B 109.5 ?
C2 C21 H21C 109.5 ?
H21A C21 H21C 109.5 ?
H21B C21 H21C 109.5 ?
C3 C22 C23 111.9(5) ?
C3 C22 H22A 109.2 ?
C23 C22 H22A 109.2 ?
C3 C22 H22B 109.2 ?
C23 C22 H22B 109.2 ?
H22A C22 H22B 107.9 ?
C22 C23 H23A 109.5 ?
C22 C23 H23B 109.5 ?
H23A C23 H23B 109.5 ?
C22 C23 H23C 109.5 ?
H23A C23 H23C 109.5 ?
H23B C23 H23C 109.5 ?
C6 C24 C25 111.5(4) ?
C6 C24 H24A 109.3 ?
C25 C24 H24A 109.3 ?
C6 C24 H24B 109.3 ?
C25 C24 H24B 109.3 ?
H24A C24 H24B 108.0 ?
C24 C25 H25A 109.5 ?
C24 C25 H25B 109.5 ?
H25A C25 H25B 109.5 ?
C24 C25 H25C 109.5 ?
H25A C25 H25C 109.5 ?
H25B C25 H25C 109.5 ?
C7 C26 H26A 109.5 ?
C7 C26 H26B 109.5 ?
H26A C26 H26B 109.5 ?
C7 C26 H26C 109.5 ?
H26A C26 H26C 109.5 ?
H26B C26 H26C 109.5 ?
C12 C27 H27A 109.5 ?
C12 C27 H27B 109.5 ?
H27A C27 H27B 109.5 ?
C12 C27 H27C 109.5 ?
H27A C27 H27C 109.5 ?
H27B C27 H27C 109.5 ?
C13 C28 C29 113.1(4) ?
C13 C28 H28A 109.0 ?
C29 C28 H28A 109.0 ?
C13 C28 H28B 109.0 ?
C29 C28 H28B 109.0 ?
H28A C28 H28B 107.8 ?
C28 C29 H29A 109.5 ?
C28 C29 H29B 109.5 ?
H29A C29 H29B 109.5 ?
C28 C29 H29C 109.5 ?
H29A C29 H29C 109.5 ?
H29B C29 H29C 109.5 ?
C16 C30 C31 111.8(4) ?
C16 C30 H30A 109.3 ?
C31 C30 H30A 109.3 ?
C16 C30 H30B 109.3 ?
C31 C30 H30B 109.3 ?
H30A C30 H30B 107.9 ?
C30 C31 H31A 109.5 ?
C30 C31 H31B 109.5 ?
H31A C31 H31B 109.5 ?
C30 C31 H31C 109.5 ?
H31A C31 H31C 109.5 ?
H31B C31 H31C 109.5 ?
C17 C32 H32A 109.5 ?
C17 C32 H32B 109.5 ?
H32A C32 H32B 109.5 ?
C17 C32 H32C 109.5 ?
H32A C32 H32C 109.5 ?
H32B C32 H32C 109.5 ?
Cl4A C33A Cl2A 121.8(8) ?
Cl4A C33A Cl3A 105.2(7) ?
Cl2A C33A Cl3A 119.3(7) ?
Cl4A C33A H33A 102.4 ?
Cl2A C33A H33A 102.4 ?
Cl3A C33A H33A 102.4 ?

loop_
_geom_bond_atom_site_label_1
_geom_bond_atom_site_label_2
_geom_bond_site_symmetry_2
_geom_bond_distance
_geom_bond_publ_flag
Fe1 N4 . 2.019(3) yes
Fe1 N3 . 2.026(3) yes
Fe1 N2 . 2.028(3) yes
Fe1 N1 . 2.034(3) yes
Fe1 Cl1 . 2.2316(10) yes
N1 C1 . 1.384(5) ?
N1 C4 . 1.389(5) ?
N2 C8 . 1.373(5) ?
N2 C5 . 1.389(4) ?
N3 C11 . 1.375(5) ?
N3 C14 . 1.381(5) ?
N4 C18 . 1.380(5) ?
N4 C15 . 1.382(5) ?
C1 C20 . 1.385(6) ?
C1 C2 . 1.439(6) ?
C2 C3 . 1.368(7) ?
C2 C21 . 1.520(6) ?
C3 C4 . 1.446(5) ?
C3 C22 . 1.510(6) ?
C4 C5 . 1.410(5) ?
C5 C6 . 1.452(5) ?
C6 C7 . 1.362(6) ?
C6 C24 . 1.507(6) ?
C7 C8 . 1.430(6) ?
C7 C26 . 1.511(6) ?
C8 C9 . 1.395(6) ?
C9 C10 . 1.380(6) ?
C9 H9 . .9300 ?
C10 C11 . 1.388(6) ?
C10 H10 . .9300 ?
C11 C12 . 1.438(6) ?
C12 C13 . 1.360(7) ?
C12 C27 . 1.516(6) ?
C13 C14 . 1.454(5) ?
C13 C28 . 1.508(6) ?
C14 C15 . 1.408(5) ?
C15 C16 . 1.444(5) ?
C16 C17 . 1.370(6) ?
C16 C30 . 1.523(6) ?
C17 C18 . 1.441(6) ?
C17 C32 . 1.511(6) ?
C18 C19 . 1.397(6) ?
C19 C20 . 1.377(6) ?
C19 H19 . .9300 ?
C20 H20 . .9300 ?
C21 H21A . .9600 ?
C21 H21B . .9600 ?
C21 H21C . .9600 ?
C22 C23 . 1.523(8) ?
C22 H22A . .9700 ?
C22 H22B . .9700 ?
C23 H23A . .9600 ?
C23 H23B . .9600 ?
C23 H23C . .9600 ?
C24 C25 . 1.523(8) ?
C24 H24A . .9700 ?
C24 H24B . .9700 ?
C25 H25A . .9600 ?
C25 H25B . .9600 ?
C25 H25C . .9600 ?
C26 H26A . .9600 ?
C26 H26B . .9600 ?
C26 H26C . .9600 ?
C27 H27A . .9600 ?
C27 H27B . .9600 ?
C27 H27C . .9600 ?
C28 C29 . 1.517(8) ?
C28 H28A . .9700 ?
C28 H28B . .9700 ?
C29 H29A . .9600 ?
C29 H29B . .9600 ?
C29 H29C . .9600 ?
C30 C31 . 1.529(7) ?
C30 H30A . .9700 ?
C30 H30B . .9700 ?
C31 H31A . .9600 ?
C31 H31B . .9600 ?
C31 H31C . .9600 ?
C32 H32A . .9600 ?
C32 H32B . .9600 ?
C32 H32C . .9600 ?
C33A Cl4A . 1.618(7) ?
C33A Cl2A . 1.670(8) ?
C33A Cl3A . 1.751(8) ?
C33A H33A . .9800 ?

loop_
_geom_torsion_atom_site_label_1
_geom_torsion_atom_site_label_2
_geom_torsion_atom_site_label_3
_geom_torsion_atom_site_label_4
_geom_torsion
N4 Fe1 N1 C1 30.8(3)
N3 Fe1 N1 C1 104.7(4)
N2 Fe1 N1 C1 -178.2(3)
Cl1 Fe1 N1 C1 -76.1(3)
N4 Fe1 N1 C4 -161.5(2)
N3 Fe1 N1 C4 -87.6(3)
N2 Fe1 N1 C4 -10.5(2)
Cl1 Fe1 N1 C4 91.6(2)
N4 Fe1 N2 C8 -113.3(3)
N3 Fe1 N2 C8 -39.8(3)
N1 Fe1 N2 C8 170.0(3)
Cl1 Fe1 N2 C8 64.7(3)
N4 Fe1 N2 C5 89.6(3)
N3 Fe1 N2 C5 163.1(2)
N1 Fe1 N2 C5 12.9(2)
Cl1 Fe1 N2 C5 -92.4(2)
N4 Fe1 N3 C11 -179.2(4)
N2 Fe1 N3 C11 29.9(4)
N1 Fe1 N3 C11 103.2(4)
Cl1 Fe1 N3 C11 -76.0(3)
N4 Fe1 N3 C14 -10.6(2)
N2 Fe1 N3 C14 -161.5(2)
N1 Fe1 N3 C14 -88.1(3)
Cl1 Fe1 N3 C14 92.6(2)
N3 Fe1 N4 C18 171.5(4)
N2 Fe1 N4 C18 -111.3(4)
N1 Fe1 N4 C18 -38.4(3)
Cl1 Fe1 N4 C18 70.7(3)
N3 Fe1 N4 C15 13.6(2)
N2 Fe1 N4 C15 90.7(3)
N1 Fe1 N4 C15 163.7(2)
Cl1 Fe1 N4 C15 -87.2(2)
C4 N1 C1 C20 -179.9(4)
Fe1 N1 C1 C20 -11.6(6)
C4 N1 C1 C2 -.3(4)
Fe1 N1 C1 C2 168.0(3)
N1 C1 C2 C3 1.4(4)
C20 C1 C2 C3 -178.9(4)
N1 C1 C2 C21 179.6(4)
C20 C1 C2 C21 -.8(6)
C1 C2 C3 C4 -1.9(4)
C21 C2 C3 C4 180.0(4)
C1 C2 C3 C22 176.3(4)
C21 C2 C3 C22 -1.8(7)
C1 N1 C4 C5 177.6(3)
Fe1 N1 C4 C5 6.5(4)
C1 N1 C4 C3 -.9(4)
Fe1 N1 C4 C3 -172.1(2)
C2 C3 C4 N1 1.8(4)
C22 C3 C4 N1 -176.3(4)
C2 C3 C4 C5 -176.3(4)
C22 C3 C4 C5 5.6(7)
C8 N2 C5 C4 -176.6(3)
Fe1 N2 C5 C4 -13.5(4)
C8 N2 C5 C6 .5(4)
Fe1 N2 C5 C6 163.7(2)
N1 C4 C5 N2 4.6(4)
C3 C4 C5 N2 -177.4(4)
N1 C4 C5 C6 -171.5(4)
C3 C4 C5 C6 6.5(7)
N2 C5 C6 C7 -1.1(4)
C4 C5 C6 C7 175.1(4)
N2 C5 C6 C24 178.2(4)
C4 C5 C6 C24 -5.5(7)
C5 C6 C7 C8 1.3(4)
C24 C6 C7 C8 -178.1(4)
C5 C6 C7 C26 179.2(4)
C24 C6 C7 C26 -.2(7)
C5 N2 C8 C9 -176.9(4)
Fe1 N2 C8 C9 24.9(6)
C5 N2 C8 C7 .3(4)
Fe1 N2 C8 C7 -157.9(3)
C6 C7 C8 N2 -1.1(4)
C26 C7 C8 N2 -179.0(4)
C6 C7 C8 C9 176.4(4)
C26 C7 C8 C9 -1.6(6)
N2 C8 C9 C10 7.8(7)
C7 C8 C9 C10 -169.1(5)
C8 C9 C10 C11 -3.8(9)
C14 N3 C11 C10 -177.4(4)
Fe1 N3 C11 C10 -8.2(6)
C14 N3 C11 C12 2.5(4)
Fe1 N3 C11 C12 171.7(3)
C9 C10 C11 N3 -10.8(8)
C9 C10 C11 C12 169.3(5)
N3 C11 C12 C13 -.7(5)
C10 C11 C12 C13 179.2(4)
N3 C11 C12 C27 176.7(4)
C10 C11 C12 C27 -3.4(7)
C11 C12 C13 C14 -1.3(5)
C27 C12 C13 C14 -178.6(5)
C11 C12 C13 C28 176.8(4)
C27 C12 C13 C28 -.6(7)
C11 N3 C14 C15 177.7(3)
Fe1 N3 C14 C15 5.9(4)
C11 N3 C14 C13 -3.3(4)
Fe1 N3 C14 C13 -175.2(2)
C12 C13 C14 N3 2.9(4)
C28 C13 C14 N3 -175.1(4)
C12 C13 C14 C15 -178.5(4)
C28 C13 C14 C15 3.6(7)
C18 N4 C15 C14 -178.6(3)
Fe1 N4 C15 C14 -14.7(4)
C18 N4 C15 C16 -.4(4)
Fe1 N4 C15 C16 163.5(2)
N3 C14 C15 N4 5.8(4)
C13 C14 C15 N4 -172.8(4)
N3 C14 C15 C16 -171.8(4)
C13 C14 C15 C16 9.7(7)
N4 C15 C16 C17 -.7(4)
C14 C15 C16 C17 176.9(4)
N4 C15 C16 C30 179.2(4)
C14 C15 C16 C30 -3.2(7)
C15 C16 C17 C18 1.5(4)
C30 C16 C17 C18 -178.4(4)
C15 C16 C17 C32 -179.4(4)
C30 C16 C17 C32 .7(7)
C15 N4 C18 C19 -175.9(4)
Fe1 N4 C18 C19 25.2(6)
C15 N4 C18 C17 1.4(4)
Fe1 N4 C18 C17 -157.5(3)
C16 C17 C18 N4 -1.8(4)
C32 C17 C18 N4 179.1(4)
C16 C17 C18 C19 175.6(3)
C32 C17 C18 C19 -3.5(6)
N4 C18 C19 C20 3.8(7)
C17 C18 C19 C20 -173.1(4)
C18 C19 C20 C1 -.3(8)
N1 C1 C20 C19 -9.4(7)
C2 C1 C20 C19 171.0(4)
C2 C3 C22 C23 81.9(6)
C4 C3 C22 C23 -100.3(6)
C7 C6 C24 C25 84.2(6)
C5 C6 C24 C25 -95.1(6)
C12 C13 C28 C29 80.9(7)
C14 C13 C28 C29 -101.5(6)
C17 C16 C30 C31 84.4(6)
C15 C16 C30 C31 -95.5(6)
